data_4071976
loop_
_publ_author_name
'Schnitzler, Verena'
'Nonglaton, Guillaume'
'Roussi\`ere, H\'el\`ene'
'Maillet, C\'eline'
'Evain, Michel'
'Janvier, Pascal'
'Bujoli, Bruno'
'Petit, Marc'

_publ_section_title
;
 Nitrogen-Based Chirality Effects in Novel Mixed Phosphorus/Nitrogen
 Ligands Applied to Palladium-Catalyzed Allylic Substitutions
;
_journal_issue 22
_journal_name_full Organometallics
_journal_page_first 5997
_journal_paper_doi 10.1021/om800498a
_journal_volume 27
_journal_year 2008
_chemical_formula_sum 'C43 H0 Br2 F6 N2 P Pd Sb'
_chemical_formula_weight 1077.4
_chemical_name_systematic ' ?'
_space_group_IT_number 19
_symmetry_cell_setting orthorhombic
_symmetry_space_group_name_Hall 'P 2ac 2ab'
_symmetry_space_group_name_H-M 'P 21 21 21'
_cell_angle_alpha 90
_cell_angle_beta 90
_cell_angle_gamma 90
_cell_formula_units_Z 4
_cell_length_a 10.3604(9)
_cell_length_b 19.1190(6)
_cell_length_c 22.510(2)
_cell_volume 4458.8(6)
_computing_publication_material 'Jana2006 (Petricek, Dusek & Palatinus, 2006)'
_computing_structure_refinement 'Jana2006 (Petricek, Dusek & Palatinus, 2006)'
_diffrn_ambient_temperature 293
_diffrn_measurement_device 'four-cycle diffractometer'
_diffrn_measurement_device_type 'Nonius CCD'
_diffrn_radiation_monochromator graphite
_diffrn_radiation_source 'X-ray tube'
_diffrn_radiation_type 'Mo K\a'
_diffrn_radiation_wavelength 0.71069
_diffrn_reflns_av_R_equivalents 0.0551
_diffrn_reflns_av_sigmaI/netI 0.0354
_diffrn_reflns_limit_h_max 15
_diffrn_reflns_limit_h_min -15
_diffrn_reflns_limit_k_max 28
_diffrn_reflns_limit_k_min -27
_diffrn_reflns_limit_l_max 33
_diffrn_reflns_limit_l_min -22
_diffrn_reflns_number 56412
_diffrn_reflns_theta_max 32.01
_diffrn_reflns_theta_min 6.40
_exptl_absorpt_coefficient_mu 2.892
_exptl_absorpt_correction_T_max 1.000
_exptl_absorpt_correction_T_min 1.000
_exptl_absorpt_correction_type none
_exptl_crystal_density_diffrn 1.6045
_exptl_crystal_F_000 2192
_refine_ls_extinction_method none
_refine_ls_goodness_of_fit_gt 1.92
_refine_ls_goodness_of_fit_ref 1.79
_refine_ls_number_parameters 534
_refine_ls_number_reflns 15086
_refine_ls_R_factor_all 0.0867
_refine_ls_R_factor_gt 0.0608
_refine_ls_shift/su_max 0.0361
_refine_ls_shift/su_mean 0.0035
_refine_ls_structure_factor_coef F
_refine_ls_weighting_details w=1/(\s^2^(F)+0.000484F^2^)
_refine_ls_weighting_scheme sigma
_refine_ls_wR_factor_gt 0.0666
_refine_ls_wR_factor_ref 0.0682
_reflns_number_gt 12599
_reflns_number_total 15086
_reflns_threshold_expression I>2\s(I)
_cod_data_source_file om800498a_si_002.cif
_cod_data_source_block (I)
_cod_depositor_comments
;
The following automatic conversions were performed:

'_exptl_absorpt_correction_type' value 'None' changed to 'none'
according to /home/saulius/struct/CIF-dictionaries/cif_core.dic
dictionary named 'cif_core.dic' version 2.4.1 from 2010-06-29.

Automatic conversion script
Id: cif_fix_values 1715 2011-07-08 13:25:40Z adriana 
;
_cod_original_cell_volume 4458.7(6)
_cod_original_sg_symbol_Hall 'P 2xab;2ybc;2zac'
_cod_original_formula_sum 'C43 H0 Br2 F6 N2 P1 Pd1 Sb1'
_cod_database_code 4071976

loop_
_symmetry_equiv_pos_site_id
_symmetry_equiv_pos_as_xyz
1 x,y,z
2 -x+1/2,-y,z+1/2
3 -x,y+1/2,-z+1/2
4 x+1/2,-y+1/2,-z

loop_
_atom_site_label
_atom_site_type_symbol
_atom_site_fract_x
_atom_site_fract_y
_atom_site_fract_z
_atom_site_adp_type
_atom_site_U_iso_or_equiv
_atom_site_symmetry_multiplicity
_atom_site_occupancy
_atom_site_calc_flag
Pd1 Pd 0.66995(10) 0.78446(4) 0.24655(3) Uani 0.02741(12) 4 1 d
Sb1 Sb 0.17514(9) 0.87843(5) 0.22335(4) Uani 0.04180(13) 4 1 d
Br1 Br 0.64262(8) 0.49716(5) 0.56730(3) Uani 0.0610(3) 4 1 d
Br2 Br 0.05598(6) 0.62540(4) 0.37631(3) Uani 0.0504(2) 4 1 d
P1 P 0.70653(12) 0.68837(6) 0.18901(5) Uani 0.0197(3) 4 1 d
F1 F 0.2905(4) 0.80278(18) 0.21851(19) Uani 0.0490(12) 4 1 d
F2 F 0.3165(5) 0.9362(2) 0.1968(2) Uani 0.0607(14) 4 1 d
F3 F 0.1348(4) 0.8631(2) 0.14239(16) Uani 0.0524(13) 4 1 d
F4 F 0.0427(4) 0.8207(3) 0.24694(19) Uani 0.0673(16) 4 1 d
F5 F 0.2261(5) 0.8939(4) 0.3003(2) Uani 0.093(2) 4 1 d
F6 F 0.0722(5) 0.9573(3) 0.2202(3) Uani 0.089(2) 4 1 d
N1 N 0.6960(4) 0.72575(19) 0.32701(16) Uani 0.0241(11) 4 1 d
N2 N 0.6295(4) 0.6213(2) 0.21969(15) Uani 0.0217(10) 4 1 d
C1 C 0.7108(5) 0.6487(2) 0.32513(18) Uani 0.0217(12) 4 1 d
C2 C 0.6165(4) 0.6088(2) 0.28467(17) Uani 0.0192(11) 4 1 d
C3 C 0.6052(6) 0.8622(3) 0.1818(2) Uani 0.0345(16) 4 1 d
C4 C 0.6376(5) 0.8957(2) 0.23647(19) Uani 0.0278(13) 4 1 d
C5 C 0.5664(4) 0.8789(3) 0.2869(2) Uani 0.0329(15) 4 1 d
C6 C 0.8092(6) 0.7578(3) 0.3571(2) Uani 0.0363(16) 4 1 d
C7 C 0.5862(5) 0.5604(3) 0.1851(2) Uani 0.0290(14) 4 1 d
C8 C 0.7035(4) 0.6155(3) 0.38678(18) Uani 0.0237(12) 4 1 d
C9 C 0.6276(6) 0.6438(3) 0.4322(2) Uani 0.0352(16) 4 1 d
C10 C 0.6118(7) 0.6090(3) 0.4862(2) Uani 0.0440(19) 4 1 d
C11 C 0.6713(7) 0.5457(3) 0.4945(2) Uani 0.0400(17) 4 1 d
C12 C 0.7464(6) 0.5167(3) 0.4513(2) Uani 0.0367(17) 4 1 d
C13 C 0.7633(5) 0.5520(3) 0.3977(2) Uani 0.0293(14) 4 1 d
C14 C 0.4775(4) 0.6142(2) 0.30515(18) Uani 0.0218(11) 4 1 d
C15 C 0.4270(5) 0.5613(2) 0.34115(19) Uani 0.0246(13) 4 1 d
C16 C 0.3028(5) 0.5647(2) 0.3626(2) Uani 0.0292(14) 4 1 d
C17 C 0.2265(4) 0.6215(3) 0.3476(2) Uani 0.0284(13) 4 1 d
C18 C 0.2730(5) 0.6755(3) 0.3111(2) Uani 0.0337(16) 4 1 d
C19 C 0.4000(5) 0.6709(3) 0.2898(2) Uani 0.0284(14) 4 1 d
C20 C 0.8730(5) 0.6626(2) 0.17745(17) Uani 0.0221(12) 4 1 d
C21 C 0.9153(5) 0.5971(3) 0.1960(2) Uani 0.0283(14) 4 1 d
C22 C 1.0448(6) 0.5782(3) 0.1902(2) Uani 0.0353(16) 4 1 d
C23 C 1.1308(5) 0.6249(3) 0.1636(2) Uani 0.0373(16) 4 1 d
C24 C 1.0915(5) 0.6907(3) 0.1453(2) Uani 0.0350(16) 4 1 d
C25 C 0.9625(5) 0.7095(3) 0.15240(19) Uani 0.0281(13) 4 1 d
C26 C 0.6339(5) 0.6957(2) 0.11591(19) Uani 0.0266(13) 4 1 d
C27 C 0.7043(6) 0.6861(3) 0.0634(2) Uani 0.0356(16) 4 1 d
C28 C 0.6413(7) 0.6943(3) 0.0089(2) Uani 0.045(2) 4 1 d
C29 C 0.5132(8) 0.7121(3) 0.0067(2) Uani 0.053(2) 4 1 d
C30 C 0.4432(7) 0.7193(3) 0.0584(3) Uani 0.0453(19) 4 1 d
C31 C 0.5041(5) 0.7112(3) 0.1131(2) Uani 0.0318(14) 4 1 d
C32 C 0.6001(6) 0.8972(3) 0.3483(2) Uani 0.0324(15) 4 1 d
C33 C 0.7100(8) 0.9334(3) 0.3642(3) Uani 0.050(2) 4 1 d
C34 C 0.7384(9) 0.9472(4) 0.4223(3) Uani 0.059(3) 4 1 d
C35 C 0.6528(10) 0.9239(5) 0.4662(3) Uani 0.074(3) 4 1 d
C36 C 0.5402(10) 0.8932(5) 0.4532(3) Uani 0.079(4) 4 1 d
C37 C 0.5142(9) 0.8799(4) 0.3935(3) Uani 0.062(3) 4 1 d
C38 C 0.6777(5) 0.8781(2) 0.12652(19) Uani 0.0280(12) 4 1 d
C39 C 0.6067(7) 0.8827(3) 0.0735(2) Uani 0.045(2) 4 1 d
C40 C 0.6697(9) 0.8999(3) 0.0203(3) Uani 0.054(2) 4 1 d
C41 C 0.7977(10) 0.9132(4) 0.0214(3) Uani 0.065(3) 4 1 d
C42 C 0.8707(7) 0.9102(4) 0.0745(3) Uani 0.053(2) 4 1 d
C43 C 0.8081(6) 0.8909(3) 0.1260(2) Uani 0.0394(17) 4 1 d
H1 H 0.584972 0.688368 0.426167 Uiso 0.0422 4 1 d
H2 H 0.559804 0.628826 0.51789 Uiso 0.0528 4 1 d
H3 H 0.787122 0.471809 0.458604 Uiso 0.044 4 1 d
H4 H 0.817953 0.531781 0.367214 Uiso 0.0352 4 1 d
H5 H 0.479587 0.52119 0.351549 Uiso 0.0295 4 1 d
H6 H 0.269639 0.527735 0.387865 Uiso 0.035 4 1 d
H7 H 0.218689 0.714994 0.300948 Uiso 0.0404 4 1 d
H8 H 0.434379 0.707268 0.264234 Uiso 0.0341 4 1 d
H9 H 0.854005 0.564478 0.213025 Uiso 0.0339 4 1 d
H10 H 1.074547 0.533096 0.204417 Uiso 0.0423 4 1 d
H11 H 1.220138 0.6114 0.157762 Uiso 0.0448 4 1 d
H12 H 1.152944 0.722982 0.127774 Uiso 0.042 4 1 d
H13 H 0.934719 0.755576 0.139801 Uiso 0.0337 4 1 d
H14 H 0.795118 0.673965 0.064701 Uiso 0.0427 4 1 d
H15 H 0.687339 0.687475 -0.028202 Uiso 0.0536 4 1 d
H16 H 0.47191 0.719716 -0.031392 Uiso 0.0631 4 1 d
H17 H 0.351815 0.729987 0.056147 Uiso 0.0544 4 1 d
H18 H 0.455535 0.716421 0.14973 Uiso 0.0381 4 1 d
H19 H 0.768939 0.949539 0.333711 Uiso 0.06 4 1 d
H20 H 0.816644 0.972593 0.431922 Uiso 0.0712 4 1 d
H21 H 0.672705 0.929306 0.508087 Uiso 0.0883 4 1 d
H22 H 0.481084 0.881296 0.485076 Uiso 0.0952 4 1 d
H23 H 0.433155 0.85763 0.383042 Uiso 0.074 4 1 d
H24 H 0.514442 0.873954 0.073731 Uiso 0.0543 4 1 d
H25 H 0.624785 0.902717 -0.017469 Uiso 0.0651 4 1 d
H26 H 0.837484 0.924984 -0.016302 Uiso 0.0776 4 1 d
H27 H 0.962071 0.921115 0.075583 Uiso 0.063 4 1 d
H28 H 0.856844 0.886205 0.162549 Uiso 0.0473 4 1 d
H29 H 0.796696 0.645714 0.308126 Uiso 0.0261 4 1 d
H30 H 0.643141 0.560291 0.288061 Uiso 0.0231 4 1 d
H31 H 0.790534 0.806314 0.366204 Uiso 0.0435 4 1 d
H32 H 0.827304 0.732611 0.393529 Uiso 0.0435 4 1 d
H33 H 0.8837 0.755321 0.33103 Uiso 0.0435 4 1 d
H34 H 0.612631 0.565829 0.143994 Uiso 0.0348 4 1 d
H35 H 0.624509 0.518188 0.201305 Uiso 0.0348 4 1 d
H36 H 0.492896 0.556883 0.187087 Uiso 0.0348 4 1 d
H37 H 0.618(3) 0.735(3) 0.345(2) Uiso 0.0289 4 1 d
H38 H 0.525(2) 0.8364(15) 0.1791(4) Uiso 0.0415 4 1 d
H39 H 0.486(3) 0.854(3) 0.2809(4) Uiso 0.0394 4 1 d
H40 H 0.707197 0.929514 0.239287 Uiso 0.0334 4 1 d

loop_
_atom_site_aniso_label
_atom_site_aniso_type_symbol
_atom_site_aniso_U_11
_atom_site_aniso_U_22
_atom_site_aniso_U_33
_atom_site_aniso_U_12
_atom_site_aniso_U_13
_atom_site_aniso_U_23
Pd1 Pd 0.0471(3) 0.01661(13) 0.01854(14) 0.00224(17) 0.00291(15) -0.00004(11)
Sb1 Sb 0.0406(2) 0.03235(18) 0.0525(2) 0.00139(19) -0.01623(19) -0.01168(16)
Br1 Br 0.0717(5) 0.0770(5) 0.0342(3) 0.0043(4) -0.0007(3) 0.0313(3)
Br2 Br 0.0214(3) 0.0830(5) 0.0467(3) 0.0067(3) 0.0071(2) 0.0158(3)
P1 P 0.0249(6) 0.0164(4) 0.0177(5) -0.0013(4) 0.0022(4) 0.0004(4)
F1 F 0.041(2) 0.0370(18) 0.069(2) 0.0055(15) -0.0012(17) 0.0164(16)
F2 F 0.054(3) 0.0374(19) 0.091(3) -0.019(2) -0.015(2) 0.0179(18)
F3 F 0.061(3) 0.047(2) 0.0495(19) -0.0006(19) -0.0208(17) 0.0031(16)
F4 F 0.047(2) 0.100(3) 0.055(2) -0.025(2) 0.0118(19) -0.024(2)
F5 F 0.079(4) 0.143(5) 0.057(2) -0.016(4) -0.028(2) -0.041(3)
F6 F 0.057(3) 0.062(3) 0.147(4) 0.022(2) -0.028(3) -0.058(3)
N1 N 0.029(2) 0.0191(17) 0.0240(17) -0.0002(16) 0.0019(14) 0.0017(13)
N2 N 0.0254(18) 0.0197(16) 0.0199(15) 0.0004(15) 0.0024(13) 0.0014(13)
C1 C 0.022(2) 0.0181(19) 0.025(2) 0.0002(16) 0.0041(15) 0.0004(14)
C2 C 0.023(2) 0.0154(18) 0.0189(17) 0.0013(15) 0.0013(15) 0.0023(13)
C3 C 0.046(3) 0.025(2) 0.032(2) 0.003(2) 0.003(2) -0.0013(18)
C4 C 0.035(3) 0.0164(19) 0.032(2) 0.0039(18) -0.0006(17) 0.0014(15)
C5 C 0.036(3) 0.025(2) 0.038(3) -0.001(2) 0.008(2) 0.000(2)
C6 C 0.042(3) 0.028(2) 0.039(3) -0.006(2) -0.010(2) -0.0040(19)
C7 C 0.035(3) 0.023(2) 0.029(2) -0.008(2) 0.0017(19) -0.0036(17)
C8 C 0.019(2) 0.031(2) 0.0215(19) 0.0020(19) -0.0024(14) 0.0035(16)
C9 C 0.043(3) 0.036(3) 0.027(2) 0.009(2) 0.004(2) 0.0028(18)
C10 C 0.053(4) 0.055(4) 0.024(2) 0.009(3) 0.000(2) 0.008(2)
C11 C 0.045(3) 0.048(3) 0.027(2) 0.003(3) -0.006(2) 0.016(2)
C12 C 0.035(3) 0.035(3) 0.040(3) 0.006(2) -0.012(2) 0.017(2)
C13 C 0.021(2) 0.034(3) 0.032(2) 0.000(2) 0.0016(17) 0.0088(19)
C14 C 0.025(2) 0.020(2) 0.0202(18) 0.0034(18) 0.0035(15) 0.0018(15)
C15 C 0.022(2) 0.022(2) 0.029(2) 0.0016(18) 0.0041(17) 0.0016(16)
C16 C 0.032(3) 0.024(2) 0.032(2) -0.004(2) 0.0041(19) 0.0071(16)
C17 C 0.0152(19) 0.036(3) 0.034(2) 0.002(2) 0.0040(16) 0.006(2)
C18 C 0.026(3) 0.040(3) 0.034(3) 0.010(2) -0.002(2) 0.010(2)
C19 C 0.023(2) 0.034(3) 0.028(2) 0.004(2) 0.0057(17) 0.0106(18)
C20 C 0.024(2) 0.026(2) 0.0165(18) -0.0043(17) 0.0025(14) -0.0064(15)
C21 C 0.034(3) 0.021(2) 0.030(2) -0.003(2) 0.0068(18) -0.0038(16)
C22 C 0.038(3) 0.026(2) 0.042(3) 0.004(2) 0.001(2) -0.004(2)
C23 C 0.029(3) 0.045(3) 0.038(3) -0.002(3) 0.007(2) -0.010(2)
C24 C 0.028(3) 0.038(3) 0.039(3) -0.008(2) 0.009(2) -0.005(2)
C25 C 0.032(3) 0.025(2) 0.027(2) -0.004(2) 0.0033(17) -0.0015(17)
C26 C 0.040(3) 0.0172(19) 0.023(2) -0.0077(19) -0.0027(18) 0.0054(14)
C27 C 0.042(3) 0.040(3) 0.025(2) -0.017(3) 0.005(2) 0.0041(19)
C28 C 0.057(4) 0.054(3) 0.023(2) -0.030(3) -0.006(2) 0.003(2)
C29 C 0.078(5) 0.048(3) 0.032(3) -0.028(4) -0.027(3) 0.011(2)
C30 C 0.048(4) 0.042(3) 0.046(3) -0.001(3) -0.025(3) 0.010(3)
C31 C 0.033(3) 0.035(3) 0.028(2) 0.002(2) -0.0073(18) 0.0023(19)
C32 C 0.049(3) 0.020(2) 0.028(2) 0.001(2) 0.001(2) -0.0025(17)
C33 C 0.062(5) 0.039(3) 0.050(3) -0.006(3) 0.002(3) -0.009(3)
C34 C 0.082(6) 0.049(4) 0.047(4) -0.019(4) -0.006(3) -0.005(3)
C35 C 0.100(7) 0.077(5) 0.043(4) -0.024(6) 0.015(4) -0.013(3)
C36 C 0.100(7) 0.106(7) 0.032(3) -0.030(6) 0.007(4) -0.008(4)
C37 C 0.068(5) 0.075(5) 0.041(3) -0.015(5) 0.008(3) -0.010(3)
C38 C 0.039(3) 0.0186(18) 0.0269(19) 0.010(2) 0.0064(19) 0.0032(15)
C39 C 0.062(4) 0.030(3) 0.044(3) 0.002(3) -0.002(3) 0.002(2)
C40 C 0.087(6) 0.042(3) 0.034(3) 0.009(4) 0.013(3) 0.006(2)
C41 C 0.104(7) 0.051(4) 0.039(3) 0.039(4) 0.031(4) 0.011(3)
C42 C 0.051(4) 0.050(4) 0.057(4) 0.019(3) 0.022(3) 0.005(3)
C43 C 0.047(3) 0.032(3) 0.040(3) 0.007(3) 0.002(2) 0.001(2)

loop_
_atom_type_symbol
_atom_type_scat_dispersion_real
_atom_type_scat_dispersion_imag
_atom_type_scat_source
C 0.003 0.002 'International Tables Vol C Tables  4.2.6.8 and 6.1.1.1'
H 0.000 0.000 'International Tables Vol C Tables  4.2.6.8 and 6.1.1.1'
Br -0.290 2.460 'International Tables Vol C Tables  4.2.6.8 and 6.1.1.1'
F 0.017 0.010 'International Tables Vol C Tables  4.2.6.8 and 6.1.1.1'
N 0.006 0.003 'International Tables Vol C Tables  4.2.6.8 and 6.1.1.1'
P 0.102 0.094 'International Tables Vol C Tables  4.2.6.8 and 6.1.1.1'
Pd -0.999 1.007 'International Tables Vol C Tables  4.2.6.8 and 6.1.1.1'
Sb -0.587 1.546 'International Tables Vol C Tables  4.2.6.8 and 6.1.1.1'
